data_4035605
loop_
_publ_author_name
'Lan, Ping'
'Banwell, Martin G.'
'Willis, Anthony C.'

_publ_section_title
;
 Total Synthesis of (+-)-Crinane from 6,6-Dibromobicyclo[3.1.0]hexane
 Using a 5- exo- trig Radical Cyclization Reaction to Assemble the
 C3a-Arylated Perhydroindole Substructure.
;
_journal_issue 15
_journal_name_full 'The Journal of organic chemistry'
_journal_page_first 8493
_journal_page_last 8498
_journal_paper_doi 10.1021/acs.joc.8b01088
_journal_volume 83
_journal_year 2018
_chemical_compound_source local
_chemical_formula_moiety 'C16 H20 Cl N O2 +, Cl -'
_chemical_formula_sum 'C16 H20 Cl N O2'
_chemical_formula_weight 293.79
_space_group_IT_number 2
_space_group_name_Hall '-P 1'
_space_group_name_H-M_alt 'P -1'
_symmetry_cell_setting triclinic
_symmetry_space_group_name_H-M 'P -1'
_atom_sites_solution_hydrogens geom
_atom_sites_solution_primary direct
_audit_creation_date 12-08-20
_audit_creation_method CRYSTALS_ver_14.11
_audit_update_record
;
2012-08-20- Report on C8 H9 Br F3 N O (Batch 2)
            by Anthony C. Willis
            for  Ping Lan and Martin Banwell


2012-08-20 - passes checkcif tests with few warnings

;
_cell_angle_alpha 111.307(3)
_cell_angle_beta 101.280(4)
_cell_angle_gamma 92.617(4)
_cell_formula_units_Z 2
_cell_length_a 7.0293(3)
_cell_length_b 9.9371(7)
_cell_length_c 11.3882(8)
_cell_measurement_reflns_used 23663
_cell_measurement_temperature 200
_cell_measurement_theta_max 27.5
_cell_measurement_theta_min 2.6
_cell_volume 720.83(8)
_computing_cell_refinement 'DENZO/SCALEPACK (Otwinowski & Minor, 1997)'
_computing_data_collection 'COLLECT (Nonius, 2001).'
_computing_data_reduction 'DENZO/SCALEPACK (Otwinowski & Minor, 1997)'
_computing_molecular_graphics
; 
ORTEP-II (Johnson 1976) in teXsan (MSC, 1992-1997)
;
_computing_publication_material 'CRYSTALS (Betteridge et al., 2003)'
_computing_structure_refinement 'CRYSTALS (Betteridge et al., 2003)'
_computing_structure_solution 'SIR92 (Altomare et al., 1994)'
_diffrn_ambient_temperature 200
_diffrn_measured_fraction_theta_full 0.998
_diffrn_measured_fraction_theta_max 0.995
_diffrn_measurement_device Area
_diffrn_measurement_device_type 'Nonius KappaCCD'
_diffrn_measurement_method ' \f and \w scans with CCD '
_diffrn_radiation_monochromator graphite
_diffrn_radiation_type 'Mo K\a'
_diffrn_radiation_wavelength 0.71073
_diffrn_reflns_av_R_equivalents 0.060
_diffrn_reflns_limit_h_max 9
_diffrn_reflns_limit_h_min -8
_diffrn_reflns_limit_k_max 12
_diffrn_reflns_limit_k_min -12
_diffrn_reflns_limit_l_max 14
_diffrn_reflns_limit_l_min -14
_diffrn_reflns_number 14467
_diffrn_reflns_theta_full 26.964
_diffrn_reflns_theta_max 27.514
_diffrn_reflns_theta_min 2.979
_diffrn_standards_number 0
_exptl_absorpt_coefficient_mu 0.266
_exptl_absorpt_correction_T_max 0.992
_exptl_absorpt_correction_T_min 0.916
_exptl_absorpt_correction_type integration
_exptl_absorpt_process_details
;
via Gaussian method (Coppens, 1970) implemented in maXus (2000)
;
_exptl_crystal_colour colourless
_exptl_crystal_density_diffrn 1.354
_exptl_crystal_density_method 'not measured'
_exptl_crystal_description plate
_exptl_crystal_F_000 312
_exptl_crystal_size_max 0.580
_exptl_crystal_size_mid 0.250
_exptl_crystal_size_min 0.030
_refine_diff_density_max 0.35
_refine_diff_density_min -0.34
_refine_ls_extinction_method None
_refine_ls_goodness_of_fit_ref 0.9949
_refine_ls_hydrogen_treatment refxyz
_refine_ls_matrix_type full
_refine_ls_number_parameters 241
_refine_ls_number_reflns 3294
_refine_ls_number_restraints 0
_refine_ls_R_factor_all 0.0596
_refine_ls_R_factor_gt 0.0424
_refine_ls_shift/su_max 0.0145309
_refine_ls_shift/su_mean 0.0018237
_refine_ls_structure_factor_coef Fsqd
_refine_ls_weighting_details
;
 Method= Modified Sheldrick 
 w=1/[\s^2^(F^2^) + ( 0.06P)^2^ + 0.28P] 
 ,where P=(max(Fo^2^,0) + 2Fc^2^)/3 
;
_refine_ls_weighting_scheme calc
_refine_ls_wR_factor_all 0.1102
_refine_ls_wR_factor_gt 0.0997
_refine_ls_wR_factor_ref 0.1102
_reflns_limit_h_max 8
_reflns_limit_h_min -9
_reflns_limit_k_max 12
_reflns_limit_k_min -12
_reflns_limit_l_max 14
_reflns_limit_l_min 0
_reflns_number_gt 2597
_reflns_number_total 3294
_reflns_threshold_expression I>2.0\s(I)
_oxford_diffrn_Wilson_B_factor 2.97
_oxford_diffrn_Wilson_scale 0.70
_oxford_refine_ls_r_factor_ref 0.0596
_oxford_refine_ls_scale 1.197(6)
_oxford_reflns_number_all 3294
_oxford_reflns_threshold_expression_ref I>-10.0\s(I)
_oxford_structure_analysis_title '8201119 ban1227'
_cod_data_source_file jo8b01088_si_002.cif
_cod_data_source_block ban1227
_cod_depositor_comments
;
The following automatic conversions were performed:

data item '_symmetry_cell_setting' value 'Triclinic' was changed to
'triclinic' in accordance with the
/home/data/users/saulius/crontab/automatic-downloads/current/ACS/lib/dictionaries/cif_core.dic
dictionary named 'cif_core.dic' version 2.4.2 last updated on
2011-04-26.

Automatic conversion script
Id: cif_fix_values 6909 2019-04-08 15:41:33Z antanas 
;
_cod_original_sg_symbol_H-M 'P -1 '
_cod_database_code 4035605

loop_
_symmetry_equiv_pos_as_xyz
x,y,z
-x,-y,-z

loop_
_atom_site_label
_atom_site_type_symbol
_atom_site_fract_x
_atom_site_fract_y
_atom_site_fract_z
_atom_site_U_iso_or_equiv
_atom_site_occupancy
_atom_site_adp_type
C1 C 0.1049(3) 0.1575(2) 0.73731(19) 0.0365 1.0000 Uani
C2 C 0.1693(3) 0.1413(2) 0.8667(2) 0.0461 1.0000 Uani
C3 C 0.3824(3) 0.1133(2) 0.8892(2) 0.0465 1.0000 Uani
C4 C 0.5186(3) 0.2356(2) 0.88452(19) 0.0403 1.0000 Uani
C5 C 0.4538(2) 0.26903(18) 0.76199(16) 0.0300 1.0000 Uani
C6 C 0.2341(2) 0.28303(19) 0.73597(17) 0.0314 1.0000 Uani
N7 N 0.2030(2) 0.28712(16) 0.60297(14) 0.0327 1.0000 Uani
C8 C 0.3171(3) 0.1715(2) 0.53068(18) 0.0372 1.0000 Uani
C9 C 0.4672(2) 0.14534(19) 0.63506(17) 0.0330 1.0000 Uani
C10 C 0.5657(2) 0.40802(18) 0.76823(16) 0.0298 1.0000 Uani
C11 C 0.7633(2) 0.45281(18) 0.83637(17) 0.0323 1.0000 Uani
C12 C 0.8560(2) 0.57334(19) 0.83105(17) 0.0325 1.0000 Uani
O13 O 1.04810(17) 0.63607(14) 0.88801(13) 0.0412 1.0000 Uani
C14 C 1.0718(3) 0.7600(2) 0.8530(2) 0.0429 1.0000 Uani
O15 O 0.88562(19) 0.77730(16) 0.78770(16) 0.0526 1.0000 Uani
C16 C 0.7613(3) 0.6564(2) 0.76920(18) 0.0359 1.0000 Uani
C17 C 0.5710(3) 0.6165(2) 0.70200(19) 0.0377 1.0000 Uani
C18 C 0.4749(2) 0.48803(19) 0.69934(16) 0.0318 1.0000 Uani
C19 C 0.2711(3) 0.4358(2) 0.61400(19) 0.0364 1.0000 Uani
Cl20 Cl -0.20830(6) 0.22739(5) 0.44754(5) 0.0394 1.0000 Uani
H71 H 0.073(3) 0.266(2) 0.559(2) 0.0502 1.0000 Uiso
H11 H 0.111(3) 0.064(2) 0.666(2) 0.0424 1.0000 Uiso
H12 H -0.026(3) 0.177(2) 0.725(2) 0.0445 1.0000 Uiso
H21 H 0.081(3) 0.063(3) 0.865(2) 0.0545 1.0000 Uiso
H22 H 0.155(3) 0.238(3) 0.940(2) 0.0551 1.0000 Uiso
H31 H 0.393(3) 0.018(3) 0.823(2) 0.0555 1.0000 Uiso
H32 H 0.425(3) 0.106(3) 0.975(2) 0.0562 1.0000 Uiso
H41 H 0.657(3) 0.209(2) 0.893(2) 0.0479 1.0000 Uiso
H42 H 0.520(3) 0.324(2) 0.964(2) 0.0479 1.0000 Uiso
H61 H 0.204(3) 0.379(2) 0.7958(19) 0.0367 1.0000 Uiso
H81 H 0.223(3) 0.081(2) 0.479(2) 0.0442 1.0000 Uiso
H82 H 0.377(3) 0.208(2) 0.480(2) 0.0444 1.0000 Uiso
H91 H 0.429(3) 0.050(2) 0.6353(19) 0.0380 1.0000 Uiso
H92 H 0.597(3) 0.155(2) 0.6178(19) 0.0393 1.0000 Uiso
H111 H 0.833(3) 0.396(2) 0.8806(19) 0.0389 1.0000 Uiso
H141 H 1.163(3) 0.742(2) 0.794(2) 0.0508 1.0000 Uiso
H142 H 1.121(3) 0.849(3) 0.934(2) 0.0510 1.0000 Uiso
H171 H 0.506(3) 0.675(2) 0.657(2) 0.0458 1.0000 Uiso
H191 H 0.271(3) 0.432(2) 0.528(2) 0.0439 1.0000 Uiso
H192 H 0.176(3) 0.499(2) 0.650(2) 0.0439 1.0000 Uiso

loop_
_atom_site_aniso_label
_atom_site_aniso_U_11
_atom_site_aniso_U_22
_atom_site_aniso_U_33
_atom_site_aniso_U_23
_atom_site_aniso_U_13
_atom_site_aniso_U_12
C1 0.0298(9) 0.0345(9) 0.0435(10) 0.0121(8) 0.0099(7) 0.0045(7)
C2 0.0523(12) 0.0428(11) 0.0491(12) 0.0215(10) 0.0182(9) 0.0014(9)
C3 0.0538(12) 0.0420(11) 0.0451(11) 0.0238(9) 0.0019(9) -0.0008(9)
C4 0.0436(10) 0.0388(10) 0.0376(10) 0.0196(8) -0.0015(8) -0.0005(8)
C5 0.0261(8) 0.0307(8) 0.0323(9) 0.0130(7) 0.0022(6) 0.0046(6)
C6 0.0301(8) 0.0324(9) 0.0325(9) 0.0127(7) 0.0078(7) 0.0065(6)
N7 0.0233(7) 0.0393(8) 0.0340(8) 0.0147(6) 0.0014(6) 0.0050(6)
C8 0.0303(9) 0.0432(10) 0.0331(9) 0.0090(8) 0.0064(7) 0.0060(7)
C9 0.0263(8) 0.0322(9) 0.0387(10) 0.0117(7) 0.0061(7) 0.0056(6)
C10 0.0280(8) 0.0300(8) 0.0301(8) 0.0111(7) 0.0041(6) 0.0046(6)
C11 0.0298(8) 0.0320(9) 0.0340(9) 0.0144(7) 0.0012(7) 0.0058(6)
C12 0.0259(8) 0.0347(9) 0.0342(9) 0.0123(7) 0.0026(6) 0.0031(6)
O13 0.0281(6) 0.0413(7) 0.0539(8) 0.0236(6) -0.0005(5) -0.0019(5)
C14 0.0350(9) 0.0433(11) 0.0521(12) 0.0239(10) 0.0043(8) -0.0020(8)
O15 0.0359(7) 0.0524(9) 0.0796(11) 0.0438(8) 0.0013(7) -0.0032(6)
C16 0.0319(8) 0.0367(9) 0.0429(10) 0.0206(8) 0.0069(7) 0.0015(7)
C17 0.0333(9) 0.0428(10) 0.0455(10) 0.0273(9) 0.0065(7) 0.0082(7)
C18 0.0271(8) 0.0367(9) 0.0331(9) 0.0161(7) 0.0040(6) 0.0061(6)
C19 0.0295(9) 0.0412(10) 0.0413(10) 0.0220(8) 0.0020(7) 0.0046(7)
Cl20 0.0266(2) 0.0440(3) 0.0485(3) 0.0223(2) 0.00134(17) 0.00478(16)

loop_
_atom_type_symbol
_atom_type_scat_dispersion_real
_atom_type_scat_dispersion_imag
_atom_type_scat_Cromer_Mann_a1
_atom_type_scat_Cromer_Mann_b1
_atom_type_scat_Cromer_Mann_a2
_atom_type_scat_Cromer_Mann_b2
_atom_type_scat_Cromer_Mann_a3
_atom_type_scat_Cromer_Mann_b3
_atom_type_scat_Cromer_Mann_a4
_atom_type_scat_Cromer_Mann_b4
_atom_type_scat_Cromer_Mann_c
_atom_type_scat_source
C 0.0033 0.0016 2.3100 20.8439 1.0200 10.2075 1.5886 0.5687 0.8650 51.6512 0.2156 'International Tables Vol C 4.2.6.8 and 6.1.1.4'
H 0.0000 0.0000 0.4930 10.5109 0.3229 26.1257 0.1402 3.1424 0.0408 57.7998 0.0030 'International Tables Vol C 4.2.6.8 and 6.1.1.4'
Cl 0.1484 0.1585 11.4604 0.0104 7.1964 1.1662 6.2556 18.5194 1.6455 47.7784 -9.5574 'International Tables Vol C 4.2.6.8 and 6.1.1.4'
N 0.0061 0.0033 12.2126 0.0057 3.1322 9.8933 2.0125 28.9975 1.1663 0.5826 -11.5290 'International Tables Vol C 4.2.6.8 and 6.1.1.4'
O 0.0106 0.0060 3.0485 13.2771 2.2868 5.7011 1.5463 0.3239 0.8670 32.9089 0.2508 'International Tables Vol C 4.2.6.8 and 6.1.1.4'

loop_
_exptl_crystal_face_index_h
_exptl_crystal_face_index_k
_exptl_crystal_face_index_l
_exptl_crystal_face_perp_dist
0 1 0 0.010
0 -1 0 0.020
0 0 1 0.070
0 0 -1 0.170
3 0 -4 0.231
-3 0 4 0.166

loop_
_geom_angle_atom_site_label_1
_geom_angle_atom_site_label_2
_geom_angle_atom_site_label_3
_geom_angle
_geom_angle_publ_flag
C2 C1 C6 109.24(15) yes
C2 C1 H11 109.2(12) no
C6 C1 H11 111.9(12) no
C2 C1 H12 110.3(13) no
C6 C1 H12 108.6(13) no
H11 C1 H12 107.6(17) no
C1 C2 C3 110.81(16) yes
C1 C2 H21 106.6(14) no
C3 C2 H21 112.9(14) no
C1 C2 H22 108.1(13) no
C3 C2 H22 108.8(13) no
H21 C2 H22 109.5(19) no
C2 C3 C4 111.58(17) yes
C2 C3 H31 108.3(13) no
C4 C3 H31 110.9(14) no
C2 C3 H32 110.7(13) no
C4 C3 H32 108.3(14) no
H31 C3 H32 107.0(19) no
C3 C4 C5 113.24(15) yes
C3 C4 H41 109.1(12) no
C5 C4 H41 110.6(12) no
C3 C4 H42 106.3(12) no
C5 C4 H42 110.5(13) no
H41 C4 H42 106.8(17) no
C4 C5 C6 111.00(14) yes
C4 C5 C9 114.55(14) yes
C6 C5 C9 101.33(13) yes
C4 C5 C10 113.32(14) yes
C6 C5 C10 108.33(13) yes
C9 C5 C10 107.50(14) yes
C5 C6 C1 114.30(14) yes
C5 C6 N7 100.15(13) yes
C1 C6 N7 111.67(14) yes
C5 C6 H61 112.2(11) no
C1 C6 H61 110.3(11) no
N7 C6 H61 107.6(11) no
C6 N7 C8 105.11(13) yes
C6 N7 C19 109.29(14) yes
C8 N7 C19 113.40(14) yes
C6 N7 H71 113.0(14) no
C8 N7 H71 109.1(14) no
C19 N7 H71 107.1(14) no
N7 C8 C9 105.81(14) yes
N7 C8 H81 107.5(12) no
C9 C8 H81 109.8(12) no
N7 C8 H82 107.5(13) no
C9 C8 H82 112.2(13) no
H81 C8 H82 113.6(18) no
C5 C9 C8 103.89(13) yes
C5 C9 H91 111.5(12) no
C8 C9 H91 108.7(12) no
C5 C9 H92 110.5(12) no
C8 C9 H92 108.7(12) no
H91 C9 H92 113.0(16) no
C5 C10 C11 121.16(14) yes
C5 C10 C18 119.51(14) yes
C11 C10 C18 119.23(15) yes
C10 C11 C12 117.53(15) yes
C10 C11 H111 121.1(12) no
C12 C11 H111 121.3(12) no
C11 C12 O13 127.85(15) yes
C11 C12 C16 122.64(15) yes
O13 C12 C16 109.44(15) yes
C12 O13 C14 105.65(13) yes
O13 C14 O15 108.29(14) yes
O13 C14 H141 109.0(13) no
O15 C14 H141 109.5(13) no
O13 C14 H142 109.0(13) no
O15 C14 H142 109.1(13) no
H141 C14 H142 111.9(18) no
C14 O15 C16 105.85(14) yes
C12 C16 O15 110.20(15) yes
C12 C16 C17 121.45(16) yes
O15 C16 C17 128.34(16) yes
C16 C17 C18 117.16(15) yes
C16 C17 H171 120.9(12) no
C18 C17 H171 121.9(12) no
C17 C18 C10 121.76(15) yes
C17 C18 C19 117.08(15) yes
C10 C18 C19 121.10(15) yes
C18 C19 N7 110.74(14) yes
C18 C19 H191 109.9(12) no
N7 C19 H191 107.7(12) no
C18 C19 H192 111.5(12) no
N7 C19 H192 106.8(12) no
H191 C19 H192 110.2(17) no

loop_
_geom_bond_atom_site_label_1
_geom_bond_atom_site_label_2
_geom_bond_distance
_geom_bond_publ_flag
C1 C2 1.523(3) yes
C1 C6 1.516(2) yes
C1 H11 0.99(2) no
C1 H12 0.94(2) no
C2 C3 1.526(3) yes
C2 H21 0.96(2) no
C2 H22 1.04(2) no
C3 C4 1.534(3) yes
C3 H31 0.99(2) no
C3 H32 1.00(2) no
C4 C5 1.539(2) yes
C4 H41 1.02(2) no
C4 H42 1.00(2) no
C5 C6 1.537(2) yes
C5 C9 1.543(2) yes
C5 C10 1.529(2) yes
C6 N7 1.503(2) yes
C6 H61 1.01(2) no
N7 C8 1.516(2) yes
N7 C19 1.485(2) yes
N7 H71 0.92(2) no
C8 C9 1.534(2) yes
C8 H81 1.00(2) no
C8 H82 0.94(2) no
C9 H91 0.98(2) no
C9 H92 0.98(2) no
C10 C11 1.414(2) yes
C10 C18 1.400(2) yes
C11 C12 1.364(2) yes
C11 H111 0.97(2) no
C12 O13 1.386(2) yes
C12 C16 1.382(2) yes
O13 C14 1.438(2) yes
C14 O15 1.424(2) yes
C14 H141 0.99(2) no
C14 H142 1.01(2) no
O15 C16 1.378(2) yes
C16 C17 1.365(2) yes
C17 C18 1.404(2) yes
C17 H171 0.97(2) no
C18 C19 1.512(2) yes
C19 H191 0.97(2) no
C19 H192 0.99(2) no

loop_
_geom_contact_atom_site_label_1
_geom_contact_atom_site_label_2
_geom_contact_distance
_geom_contact_site_symmetry_2
_geom_contact_publ_flag
Cl20 N7 2.987(1) . no
Cl20 C17 3.520(2) 2_566 no
O13 C4 3.431(2) 2_767 no
O13 C2 3.538(2) 2_667 no
O13 C11 3.589(3) 2_767 no
C9 C9 3.498(3) 2_656 no

loop_
_geom_hbond_atom_site_label_D
_geom_hbond_atom_site_label_H
_geom_hbond_atom_site_label_A
_geom_hbond_angle_DHA
_geom_hbond_distance_DH
_geom_hbond_distance_HA
_geom_hbond_distance_DA
_geom_hbond_publ_flag
N7 H71 Cl20 174(2) 0.93(2) 2.07(2) 2.9870(15) yes

loop_
_geom_torsion_atom_site_label_1
_geom_torsion_atom_site_label_2
_geom_torsion_atom_site_label_3
_geom_torsion_atom_site_label_4
_geom_torsion
_geom_torsion_publ_flag
O13 C12 C11 C10 -179.1(2) no
O13 C12 C16 O15 -2.1(2) no
O13 C12 C16 C17 178.2(2) no
O13 C14 O15 C16 -7.7(2) no
O15 C14 O13 C12 6.5(2) no
O15 C16 C12 C11 175.3(2) no
O15 C16 C17 C18 -179.1(2) no
N7 C6 C1 C2 169.4(1) no
N7 C6 C5 C4 -170.1(1) no
N7 C6 C5 C9 -48.0(2) no
N7 C6 C5 C10 64.9(1) no
N7 C8 C9 C5 -10.0(2) no
N7 C19 C18 C10 -7.5(2) no
N7 C19 C18 C17 170.0(2) no
C1 C2 C3 C4 57.6(2) no
C1 C6 N7 C8 -78.9(2) no
C1 C6 N7 C19 159.0(2) no
C1 C6 C5 C4 -50.6(2) no
C1 C6 C5 C9 71.5(2) no
C1 C6 C5 C10 -175.6(1) no
C2 C1 C6 C5 56.6(2) no
C2 C3 C4 C5 -51.8(2) no
C3 C2 C1 C6 -59.1(2) no
C3 C4 C5 C6 47.2(2) no
C3 C4 C5 C9 -66.8(2) no
C3 C4 C5 C10 169.4(1) no
C4 C5 C9 C8 155.3(2) no
C4 C5 C10 C11 32.4(2) no
C4 C5 C10 C18 -151.3(2) no
C5 C6 N7 C8 42.5(2) no
C5 C6 N7 C19 -79.6(2) no
C5 C10 C11 C12 176.3(2) no
C5 C10 C18 C17 179.9(2) no
C5 C10 C18 C19 -2.8(2) no
C6 N7 C8 C9 -20.4(2) no
C6 N7 C19 C18 50.0(2) no
C6 C5 C9 C8 35.7(2) no
C6 C5 C10 C11 156.0(2) no
C6 C5 C10 C18 -27.7(2) no
C8 N7 C19 C18 -66.9(2) no
C8 C9 C5 C10 -77.8(2) no
C9 C5 C10 C11 -95.3(2) no
C9 C5 C10 C18 81.1(2) no
C9 C8 N7 C19 98.9(2) no
C10 C11 C12 C16 4.1(3) no
C10 C18 C17 C16 3.5(3) no
C11 C10 C18 C17 -3.7(3) no
C11 C10 C18 C19 173.6(2) no
C11 C12 O13 C14 -179.9(2) no
C11 C12 C16 C17 -4.4(3) no
C12 C11 C10 C18 -0.0(2) no
C12 C16 O15 C14 6.1(2) no
C12 C16 C17 C18 0.6(3) no
C14 O13 C12 C16 -2.8(2) no
C14 O15 C16 C17 -174.3(2) no
C16 C17 C18 C19 -174.0(2) no
